data_2230973
loop_
_publ_author_name
'Oh, George N.'
'Ibers, James A.'

_publ_section_title
;
 Manganese(II) octauranium(IV) heptadecasulfide
;
_journal_coeditor_code WM2512
_journal_issue 9
_journal_name_full 'Acta Crystallographica, Section E'
_journal_page_first i46
_journal_page_last i46
_journal_paper_doi 10.1107/S1600536811030546
_journal_volume 67
_journal_year 2011
_chemical_formula_iupac 'Mn U8 S17'
_chemical_formula_structural 'Mn U8 S17'
_chemical_formula_sum 'Mn S17 U8'
_chemical_formula_weight 2504.20
_chemical_name_systematic
;
Manganese(II) octauranium(IV) heptadecasulfide
;
_space_group_IT_number 12
_symmetry_cell_setting monoclinic
_symmetry_space_group_name_Hall '-C 2y'
_symmetry_space_group_name_H-M 'C 1 2/m 1'
_atom_sites_solution_primary direct
_atom_sites_solution_secondary difmap
_audit_creation_method SHELXL-97
_cell_angle_alpha 90.00
_cell_angle_beta 101.658(2)
_cell_angle_gamma 90.00
_cell_formula_units_Z 2
_cell_length_a 13.3549(6)
_cell_length_b 8.3893(4)
_cell_length_c 10.4927(5)
_cell_measurement_reflns_used 8717
_cell_measurement_temperature 100(2)
_cell_measurement_theta_max 30.496
_cell_measurement_theta_min 2.884
_cell_volume 1151.33(9)
_computing_cell_refinement 'SAINT (Bruker, 2009)'
_computing_data_collection 'APEX2 (Bruker, 2009)'
_computing_data_reduction 'SAINT (Bruker, 2009)'
_computing_molecular_graphics 'Crystalmaker (Palmer, 2009)'
_computing_publication_material 'SHELXL97 (Sheldrick, 2008<i>b</i>)'
_computing_structure_refinement 'SHELXL97 (Sheldrick, 2008<i>b</i>)'
_computing_structure_solution 'SHELXS97 (Sheldrick, 2008<i>b</i>)'
_diffrn_ambient_temperature 100(2)
_diffrn_measured_fraction_theta_full 0.973
_diffrn_measured_fraction_theta_max 0.973
_diffrn_measurement_device_type 'Bruker APEXII CCD'
_diffrn_measurement_method '\f and \w'
_diffrn_radiation_monochromator graphite
_diffrn_radiation_source 'fine-focus sealed tube'
_diffrn_radiation_type MoK\a
_diffrn_radiation_wavelength 0.71073
_diffrn_reflns_av_R_equivalents 0.0335
_diffrn_reflns_av_sigmaI/netI 0.0247
_diffrn_reflns_limit_h_max 17
_diffrn_reflns_limit_h_min -18
_diffrn_reflns_limit_k_max 11
_diffrn_reflns_limit_k_min -10
_diffrn_reflns_limit_l_max 14
_diffrn_reflns_limit_l_min -14
_diffrn_reflns_number 8422
_diffrn_reflns_theta_full 29.12
_diffrn_reflns_theta_max 29.12
_diffrn_reflns_theta_min 1.98
_exptl_absorpt_coefficient_mu 58.100
_exptl_absorpt_correction_T_max 0.0846
_exptl_absorpt_correction_T_min 0.0430
_exptl_absorpt_correction_type numerical
_exptl_absorpt_process_details 'face indexed (SADABS; Sheldrick, 2008<i>a</i>)'
_exptl_crystal_colour black
_exptl_crystal_density_diffrn 7.223
_exptl_crystal_density_method 'not measured'
_exptl_crystal_description 'rectangular block'
_exptl_crystal_F_000 2066
_exptl_crystal_size_max 0.15
_exptl_crystal_size_mid 0.09
_exptl_crystal_size_min 0.08
_refine_diff_density_max 3.899
_refine_diff_density_min -1.940
_refine_ls_extinction_coef 0.00082(4)
_refine_ls_extinction_expression Fc^*^=kFc[1+0.001xFc^2^\l^3^/sin(2\q)]^-1/4^
_refine_ls_extinction_method 'SHELXL97 (Sheldrick, 2008a)'
_refine_ls_goodness_of_fit_ref 2.098
_refine_ls_matrix_type full
_refine_ls_number_parameters 73
_refine_ls_number_reflns 1609
_refine_ls_number_restraints 0
_refine_ls_restrained_S_all 2.098
_refine_ls_R_factor_all 0.0268
_refine_ls_R_factor_gt 0.0259
_refine_ls_shift/su_max 0.001
_refine_ls_shift/su_mean 0.000
_refine_ls_structure_factor_coef Fsqd
_refine_ls_weighting_details
;
calc w=1/[\s^2^(Fo^2^)+(0.0161Fo^2^)^2^]
;
_refine_ls_weighting_scheme calc
_refine_ls_wR_factor_gt 0.0677
_refine_ls_wR_factor_ref 0.0679
_reflns_number_gt 1578
_reflns_number_total 1609
_reflns_threshold_expression I>2sigma(I)
_cod_data_source_file wm2512.cif
_cod_data_source_block I
_cod_original_sg_symbol_H-M 'C 2/m'
_cod_database_code 2230973
_cod_database_fobs_code 2230973

loop_
_symmetry_equiv_pos_as_xyz
'x, y, z'
'-x, y, -z'
'x+1/2, y+1/2, z'
'-x+1/2, y+1/2, -z'
'-x, -y, -z'
'x, -y, z'
'-x+1/2, -y+1/2, -z'
'x+1/2, -y+1/2, z'

loop_
_atom_site_type_symbol
_atom_site_label
_atom_site_fract_x
_atom_site_fract_y
_atom_site_fract_z
_atom_site_U_iso_or_equiv
_atom_site_adp_type
_atom_site_calc_flag
_atom_site_refinement_flags
_atom_site_occupancy
_atom_site_symmetry_multiplicity
_atom_site_disorder_assembly
_atom_site_disorder_group
U U1 0.44179(2) 0.25549(3) 0.29633(3) 0.00531(11) Uani d . 1 1 . .
U U2 0.20440(3) 0.0000 0.45685(4) 0.00510(12) Uani d S 1 2 . .
U U3 0.68285(3) 0.0000 0.02025(4) 0.00541(12) Uani d S 1 2 . .
Mn Mn1 0.0000 0.0000 0.0000 0.0058(5) Uani d S 1 4 . .
S S1 0.12730(15) 0.3047(2) 0.46870(18) 0.0065(4) Uani d . 1 1 . .
S S2 0.36424(15) 0.3062(2) 0.03492(18) 0.0064(4) Uani d . 1 1 . .
S S3 0.0598(2) 0.0000 0.2314(3) 0.0066(5) Uani d S 1 2 . .
S S4 0.2086(2) 0.0000 0.7197(3) 0.0061(5) Uani d S 1 2 . .
S S5 0.3030(2) 0.0000 0.2463(3) 0.0058(5) Uani d S 1 2 . .
S S6 0.5211(2) 0.0000 0.1694(3) 0.0061(5) Uani d S 1 2 . .
S S7 0.0000 0.0000 0.5000 0.0056(7) Uani d S 1 4 . .

loop_
_atom_site_aniso_label
_atom_site_aniso_U_11
_atom_site_aniso_U_22
_atom_site_aniso_U_33
_atom_site_aniso_U_12
_atom_site_aniso_U_13
_atom_site_aniso_U_23
U1 0.0056(2) 0.00542(18) 0.00528(17) -0.00005(10) 0.00195(13) 0.00004(10)
U2 0.0053(2) 0.0054(2) 0.0051(2) 0.000 0.00217(15) 0.000
U3 0.0063(2) 0.0052(2) 0.00499(19) 0.000 0.00170(16) 0.000
Mn1 0.0047(12) 0.0068(11) 0.0064(10) 0.000 0.0024(9) 0.000
S1 0.0062(10) 0.0067(9) 0.0069(8) -0.0004(8) 0.0017(7) 0.0000(7)
S2 0.0064(10) 0.0058(9) 0.0075(8) -0.0008(7) 0.0023(7) 0.0000(7)
S3 0.0079(14) 0.0067(13) 0.0057(11) 0.000 0.0024(10) 0.000
S4 0.0059(14) 0.0056(12) 0.0071(12) 0.000 0.0018(10) 0.000
S5 0.0059(14) 0.0062(12) 0.0058(11) 0.000 0.0027(10) 0.000
S6 0.0067(14) 0.0059(12) 0.0055(12) 0.000 0.0006(10) 0.000
S7 0.0034(19) 0.0050(16) 0.0091(17) 0.000 0.0025(14) 0.000

loop_
_atom_type_symbol
_atom_type_description
_atom_type_scat_dispersion_real
_atom_type_scat_dispersion_imag
_atom_type_scat_source
S S 0.1246 0.1234 'International Tables Vol C Tables 4.2.6.8 and 6.1.1.4'
Mn Mn 0.3368 0.7283 'International Tables Vol C Tables 4.2.6.8 and 6.1.1.4'
U U -9.6767 9.6646 'International Tables Vol C Tables 4.2.6.8 and 6.1.1.4'

loop_
_geom_angle_atom_site_label_1
_geom_angle_atom_site_label_2
_geom_angle_atom_site_label_3
_geom_angle_site_symmetry_1
_geom_angle_site_symmetry_3
_geom_angle
_geom_angle_publ_flag
S3 U1 S2 3 . 76.01(7) ?
S3 U1 S1 3 8 79.55(7) ?
S2 U1 S1 . 8 140.70(6) ?
S3 U1 S5 3 . 155.43(8) ?
S2 U1 S5 . . 80.28(7) ?
S1 U1 S5 8 . 116.52(6) ?
S3 U1 S6 3 . 99.20(7) ?
S2 U1 S6 . . 75.58(7) ?
S1 U1 S6 8 . 78.56(7) ?
S5 U1 S6 . . 68.37(7) ?
S3 U1 S1 3 7_556 130.39(7) ?
S2 U1 S1 . 7_556 139.93(6) ?
S1 U1 S1 8 7_556 78.93(6) ?
S5 U1 S1 . 7_556 73.14(7) ?
S6 U1 S1 . 7_556 119.29(6) ?
S3 U1 S4 3 7_556 83.16(6) ?
S2 U1 S4 . 7_556 73.29(7) ?
S1 U1 S4 8 7_556 133.46(7) ?
S5 U1 S4 . 7_556 96.17(6) ?
S6 U1 S4 . 7_556 147.19(8) ?
S1 U1 S4 7_556 7_556 80.27(7) ?
S3 U1 S7 3 3 65.25(5) ?
S2 U1 S7 . 3 127.10(4) ?
S1 U1 S7 8 3 65.71(4) ?
S5 U1 S7 . 3 137.07(6) ?
S6 U1 S7 . 3 142.74(6) ?
S1 U1 S7 7_556 3 65.18(4) ?
S4 U1 S7 7_556 3 67.79(5) ?
S3 U1 U3 3 5_655 110.77(6) ?
S2 U1 U3 . 5_655 41.58(4) ?
S1 U1 U3 8 5_655 126.98(4) ?
S5 U1 U3 . 5_655 44.95(6) ?
S6 U1 U3 . 5_655 48.80(6) ?
S1 U1 U3 7_556 5_655 117.93(4) ?
S4 U1 U3 7_556 5_655 99.54(5) ?
S7 U1 U3 3 5_655 166.765(10) ?
S3 U1 U2 3 7_556 98.80(5) ?
S2 U1 U2 . 7_556 114.83(4) ?
S1 U1 U2 8 7_556 98.88(4) ?
S5 U1 U2 . 7_556 96.86(5) ?
S6 U1 U2 . 7_556 161.01(4) ?
S1 U1 U2 7_556 7_556 42.42(4) ?
S4 U1 U2 7_556 7_556 42.01(5) ?
S7 U1 U2 3 7_556 44.218(7) ?
U3 U1 U2 5_655 7_556 128.230(12) ?
S3 U2 S4 . . 137.38(8) ?
S3 U2 S1 . 7_556 129.53(6) ?
S4 U2 S1 . 7_556 82.29(6) ?
S3 U2 S1 . 4_546 129.53(6) ?
S4 U2 S1 . 4_546 82.29(6) ?
S1 U2 S1 7_556 4_546 72.72(8) ?
S3 U2 S1 . . 80.49(5) ?
S4 U2 S1 . . 83.52(5) ?
S1 U2 S1 7_556 . 74.25(7) ?
S1 U2 S1 4_546 . 145.44(5) ?
S3 U2 S1 . 6 80.49(5) ?
S4 U2 S1 . 6 83.52(5) ?
S1 U2 S1 7_556 6 145.44(5) ?
S1 U2 S1 4_546 6 74.25(7) ?
S1 U2 S1 . 6 134.89(9) ?
S3 U2 S5 . . 71.28(8) ?
S4 U2 S5 . . 151.35(9) ?
S1 U2 S5 7_556 . 74.75(6) ?
S1 U2 S5 4_546 . 74.75(6) ?
S1 U2 S5 . . 105.95(4) ?
S1 U2 S5 6 . 105.95(4) ?
S3 U2 S7 . . 66.83(6) ?
S4 U2 S7 . . 70.55(6) ?
S1 U2 S7 7_556 . 134.75(4) ?
S1 U2 S7 4_546 . 134.75(4) ?
S1 U2 S7 . . 67.46(4) ?
S1 U2 S7 6 . 67.46(4) ?
S5 U2 S7 . . 138.10(6) ?
S3 U2 U1 . 7_556 101.73(5) ?
S4 U2 U1 . 7_556 44.00(4) ?
S1 U2 U1 7_556 7_556 89.36(4) ?
S1 U2 U1 4_546 7_556 125.64(4) ?
S1 U2 U1 . 7_556 43.93(4) ?
S1 U2 U1 6 7_556 101.83(4) ?
S5 U2 U1 . 7_556 149.546(11) ?
S7 U2 U1 . 7_556 46.101(7) ?
S3 U2 U1 . 4_546 101.73(5) ?
S4 U2 U1 . 4_546 44.00(4) ?
S1 U2 U1 7_556 4_546 125.64(4) ?
S1 U2 U1 4_546 4_546 89.36(4) ?
S1 U2 U1 . 4_546 101.83(4) ?
S1 U2 U1 6 4_546 43.93(4) ?
S5 U2 U1 . 4_546 149.546(10) ?
S7 U2 U1 . 4_546 46.101(7) ?
U1 U2 U1 7_556 4_546 60.118(10) ?
S2 U3 S2 5_655 2_655 146.88(9) ?
S2 U3 S4 5_655 5_656 105.15(4) ?
S2 U3 S4 2_655 5_656 105.15(4) ?
S2 U3 S5 5_655 5_655 81.18(4) ?
S2 U3 S5 2_655 5_655 81.18(4) ?
S4 U3 S5 5_656 5_655 146.02(8) ?
S2 U3 S2 5_655 8 134.99(5) ?
S2 U3 S2 2_655 8 68.31(7) ?
S4 U3 S2 5_656 8 71.79(6) ?
S5 U3 S2 5_655 8 80.27(6) ?
S2 U3 S2 5_655 3_545 68.31(7) ?
S2 U3 S2 2_655 3_545 134.99(5) ?
S4 U3 S2 5_656 3_545 71.79(6) ?
S5 U3 S2 5_655 3_545 80.27(6) ?
S2 U3 S2 8 3_545 68.33(8) ?
S2 U3 S6 5_655 . 87.07(5) ?
S2 U3 S6 2_655 . 87.07(5) ?
S4 U3 S6 5_656 . 76.83(8) ?
S5 U3 S6 5_655 . 137.15(8) ?
S2 U3 S6 8 . 132.44(5) ?
S2 U3 S6 3_545 . 132.44(5) ?
S2 U3 S6 5_655 5_655 73.60(4) ?
S2 U3 S6 2_655 5_655 73.60(4) ?
S4 U3 S6 5_656 5_655 148.59(8) ?
S5 U3 S6 5_655 5_655 65.38(8) ?
S2 U3 S6 8 5_655 131.75(5) ?
S2 U3 S6 3_545 5_655 131.75(5) ?
S6 U3 S6 . 5_655 71.77(8) ?
S2 U3 U1 5_655 5_655 43.17(4) ?
S2 U3 U1 2_655 5_655 107.02(4) ?
S4 U3 U1 5_656 5_655 147.748(6) ?
S5 U3 U1 5_655 5_655 44.40(4) ?
S2 U3 U1 8 5_655 123.06(4) ?
S2 U3 U1 3_545 5_655 86.95(4) ?
S6 U3 U1 . 5_655 102.46(5) ?
S6 U3 U1 5_655 5_655 44.81(3) ?
S2 U3 U1 5_655 2_655 107.02(4) ?
S2 U3 U1 2_655 2_655 43.17(4) ?
S4 U3 U1 5_656 2_655 147.748(6) ?
S5 U3 U1 5_655 2_655 44.40(4) ?
S2 U3 U1 8 2_655 86.95(4) ?
S2 U3 U1 3_545 2_655 123.06(4) ?
S6 U3 U1 . 2_655 102.46(5) ?
S6 U3 U1 5_655 2_655 44.81(3) ?
U1 U3 U1 5_655 2_655 64.432(10) ?
S3 Mn1 S3 . 5 180.0 ?
S3 Mn1 S2 . 3_445 87.41(7) ?
S3 Mn1 S2 5 3_445 92.59(7) ?
S3 Mn1 S2 . 7 92.59(7) ?
S3 Mn1 S2 5 7 87.41(7) ?
S2 Mn1 S2 3_445 7 180.00(11) ?
S3 Mn1 S2 . 4_545 92.59(7) ?
S3 Mn1 S2 5 4_545 87.41(7) ?
S2 Mn1 S2 3_445 4_545 99.50(9) ?
S2 Mn1 S2 7 4_545 80.50(9) ?
S3 Mn1 S2 . 8_455 87.41(7) ?
S3 Mn1 S2 5 8_455 92.59(7) ?
S2 Mn1 S2 3_445 8_455 80.50(9) ?
S2 Mn1 S2 7 8_455 99.50(9) ?
S2 Mn1 S2 4_545 8_455 180.00(9) ?
U2 S1 U2 7_556 . 105.75(7) ?
U2 S1 U1 7_556 8_455 148.40(8) ?
U2 S1 U1 . 8_455 95.33(6) ?
U2 S1 U1 7_556 7_556 104.35(6) ?
U2 S1 U1 . 7_556 93.65(6) ?
U1 S1 U1 8_455 7_556 97.35(6) ?
Mn1 S2 U3 3 5_655 137.09(8) ?
Mn1 S2 U1 3 . 96.17(6) ?
U3 S2 U1 5_655 . 95.25(6) ?
Mn1 S2 U3 3 3_455 104.41(7) ?
U3 S2 U3 5_655 3_455 111.68(7) ?
U1 S2 U3 . 3_455 106.32(6) ?
Mn1 S3 U2 . . 155.27(12) ?
Mn1 S3 U1 . 3_445 99.23(8) ?
U2 S3 U1 . 3_445 97.20(7) ?
Mn1 S3 U1 . 8_455 99.23(8) ?
U2 S3 U1 . 8_455 97.20(7) ?
U1 S3 U1 3_445 8_455 96.26(9) ?
U2 S4 U3 . 5_656 150.90(11) ?
U2 S4 U1 . 4_546 93.99(7) ?
U3 S4 U1 5_656 4_546 105.98(7) ?
U2 S4 U1 . 7_556 93.99(7) ?
U3 S4 U1 5_656 7_556 105.98(7) ?
U1 S4 U1 4_546 7_556 91.99(8) ?
U2 S5 U1 . . 104.51(7) ?
U2 S5 U1 . 6 104.51(7) ?
U1 S5 U1 . 6 99.28(9) ?
U2 S5 U3 . 5_655 156.22(12) ?
U1 S5 U3 . 5_655 90.65(7) ?
U1 S5 U3 6 5_655 90.65(7) ?
U1 S6 U1 6 . 98.05(8) ?
U1 S6 U3 6 . 129.76(5) ?
U1 S6 U3 . . 129.76(5) ?
U1 S6 U3 6 5_655 86.39(7) ?
U1 S6 U3 . 5_655 86.39(7) ?
U3 S6 U3 . 5_655 108.23(8) ?
U2 S7 U2 . 5_556 180.0 ?
U2 S7 U1 . 3_445 90.317(8) ?
U2 S7 U1 5_556 3_445 89.682(8) ?
U2 S7 U1 . 7_556 89.683(8) ?
U2 S7 U1 5_556 7_556 90.318(8) ?
U1 S7 U1 3_445 7_556 180.0 ?
U2 S7 U1 . 4_546 89.683(8) ?
U2 S7 U1 5_556 4_546 90.318(8) ?
U1 S7 U1 3_445 4_546 91.925(11) ?
U1 S7 U1 7_556 4_546 88.075(11) ?
U2 S7 U1 . 8_455 90.317(8) ?
U2 S7 U1 5_556 8_455 89.682(8) ?
U1 S7 U1 3_445 8_455 88.075(11) ?
U1 S7 U1 7_556 8_455 91.925(11) ?
U1 S7 U1 4_546 8_455 180.0 ?

loop_
_geom_bond_atom_site_label_1
_geom_bond_atom_site_label_2
_geom_bond_site_symmetry_2
_geom_bond_distance
_geom_bond_publ_flag
U1 S3 3 2.7546(19) ?
U1 S2 . 2.7621(19) ?
U1 S1 8 2.802(2) ?
U1 S5 . 2.8129(19) ?
U1 S6 . 2.8390(18) ?
U1 S1 7_556 2.8469(19) ?
U1 S4 7_556 2.852(2) ?
U1 S7 3 2.9509(3) ?
U1 U3 5_655 4.0206(4) ?
U1 U2 7_556 4.0951(5) ?
U2 S3 . 2.735(3) ?
U2 S4 . 2.747(3) ?
U2 S1 7_556 2.763(2) ?
U2 S1 4_546 2.763(2) ?
U2 S1 . 2.768(2) ?
U2 S1 6 2.768(2) ?
U2 S5 . 2.791(3) ?
U2 S7 . 2.8559(4) ?
U2 U1 7_556 4.0952(5) ?
U2 U1 4_546 4.0952(5) ?
U3 S2 5_655 2.680(2) ?
U3 S2 2_655 2.680(2) ?
U3 S4 5_656 2.819(3) ?
U3 S5 5_655 2.841(3) ?
U3 S2 8 2.896(2) ?
U3 S2 3_545 2.896(2) ?
U3 S6 . 2.912(3) ?
U3 S6 5_655 3.031(3) ?
U3 U1 5_655 4.0205(4) ?
U3 U1 2_655 4.0205(4) ?
Mn1 S3 . 2.398(3) ?
Mn1 S3 5 2.398(3) ?
Mn1 S2 3_445 2.5168(19) ?
Mn1 S2 7 2.5168(19) ?
Mn1 S2 4_545 2.5168(19) ?
Mn1 S2 8_455 2.5168(19) ?
S1 U2 7_556 2.763(2) ?
S1 U1 8_455 2.802(2) ?
S1 U1 7_556 2.8469(19) ?
S2 Mn1 3 2.5168(19) ?
S2 U3 5_655 2.680(2) ?
S2 U3 3_455 2.896(2) ?
S3 U1 3_445 2.7546(19) ?
S3 U1 8_455 2.7546(19) ?
S4 U3 5_656 2.819(3) ?
S4 U1 4_546 2.852(2) ?
S4 U1 7_556 2.852(2) ?
S5 U1 6 2.8130(19) ?
S5 U3 5_655 2.841(3) ?
S6 U1 6 2.8390(18) ?
S6 U3 5_655 3.031(3) ?
S7 U2 5_556 2.8559(4) ?
S7 U1 3_445 2.9509(3) ?
S7 U1 7_556 2.9509(3) ?
S7 U1 4_546 2.9509(3) ?
S7 U1 8_455 2.9509(3) ?
